data_7207346
loop_
_publ_author_name
'Akhbari, Kamran'
'Morsali, Ali'

_publ_section_title
;
 Halogen dipole moment effect of phenolic ring on formation of stair like
 polymers or polymers with tetranuclear cubic cage units; new precursors
 for preparation of TlCl and Tl2O3 nanostructures
;
_journal_issue 5
_journal_name_full CrystEngComm
_journal_page_first 1618
_journal_paper_doi 10.1039/c1ce06132a
_journal_volume 14
_journal_year 2012
_chemical_formula_moiety 'C6 H3 Cl2 O Tl'
_chemical_formula_sum 'C6 H3 Cl2 O Tl'
_chemical_formula_weight 366.36
_chemical_name_systematic
;
?
;
_space_group_IT_number 14
_symmetry_cell_setting monoclinic
_symmetry_space_group_name_Hall '-P 2ybc'
_symmetry_space_group_name_H-M 'P 1 21/c 1'
_atom_sites_solution_hydrogens geom
_atom_sites_solution_primary direct
_atom_sites_solution_secondary difmap
_audit_creation_method SHELXL-97
_cell_angle_alpha 90.00
_cell_angle_beta 94.920(5)
_cell_angle_gamma 90.00
_cell_formula_units_Z 4
_cell_length_a 3.8883(4)
_cell_length_b 19.8849(19)
_cell_length_c 9.7499(8)
_cell_measurement_reflns_used 4747
_cell_measurement_temperature 100(2)
_cell_measurement_theta_max 27.66
_cell_measurement_theta_min 2.33
_cell_volume 751.07(12)
_computing_cell_refinement 'Bruker APEX II kappa'
_computing_data_collection 'Bruker APEX II kappa'
_computing_data_reduction 'Bruker SAINT V7.68A'
_computing_molecular_graphics 'Bruker ShelXTL'
_computing_publication_material 'Bruker ShelXTL'
_computing_structure_refinement 'SHELXL-97 (Sheldrick, 2008)'
_computing_structure_solution 'SHELXS-97 (Sheldrick, 2008)'
_diffrn_ambient_temperature 100(2)
_diffrn_measured_fraction_theta_full 0.983
_diffrn_measured_fraction_theta_max 0.983
_diffrn_measurement_device_type 'Bruker APex II Kappa CCD area detector'
_diffrn_measurement_method 'phi and omega scans'
_diffrn_radiation_monochromator graphite
_diffrn_radiation_source 'fine-focus sealed tube'
_diffrn_radiation_type MoK\a
_diffrn_radiation_wavelength 0.71073
_diffrn_reflns_av_R_equivalents 0.0270
_diffrn_reflns_av_sigmaI/netI 0.0235
_diffrn_reflns_limit_h_max 5
_diffrn_reflns_limit_h_min -3
_diffrn_reflns_limit_k_max 25
_diffrn_reflns_limit_k_min -25
_diffrn_reflns_limit_l_max 12
_diffrn_reflns_limit_l_min -12
_diffrn_reflns_number 6510
_diffrn_reflns_theta_full 27.66
_diffrn_reflns_theta_max 27.66
_diffrn_reflns_theta_min 2.05
_exptl_absorpt_coefficient_mu 22.133
_exptl_absorpt_correction_T_max 0.7456
_exptl_absorpt_correction_T_min 0.2586
_exptl_absorpt_correction_type multi-scan
_exptl_absorpt_process_details 'SADABS V2008/1'
_exptl_crystal_colour colourless
_exptl_crystal_density_diffrn 3.240
_exptl_crystal_density_method 'not measured'
_exptl_crystal_description needle
_exptl_crystal_F_000 648
_exptl_crystal_size_max 0.354
_exptl_crystal_size_mid 0.065
_exptl_crystal_size_min 0.063
_refine_diff_density_max 0.520
_refine_diff_density_min -0.931
_refine_diff_density_rms 0.143
_refine_ls_extinction_method none
_refine_ls_goodness_of_fit_ref 1.083
_refine_ls_hydrogen_treatment constr
_refine_ls_matrix_type full
_refine_ls_number_parameters 91
_refine_ls_number_reflns 1710
_refine_ls_number_restraints 0
_refine_ls_restrained_S_all 1.083
_refine_ls_R_factor_all 0.0168
_refine_ls_R_factor_gt 0.0150
_refine_ls_shift/su_max 0.002
_refine_ls_shift/su_mean 0.000
_refine_ls_structure_factor_coef Fsqd
_refine_ls_weighting_details 'calc w=1/[\s^2^(Fo^2^)+(0.0135P)^2^+0.2801P] where P=(Fo^2^+2Fc^2^)/3'
_refine_ls_weighting_scheme calc
_refine_ls_wR_factor_gt 0.0347
_refine_ls_wR_factor_ref 0.0353
_reflns_number_gt 1606
_reflns_number_total 1740
_reflns_threshold_expression >2sigma(I)
_cod_data_source_file c1ce06132a.txt
_cod_data_source_block 3
_cod_depositor_comments
;
The following automatic conversions were performed:

'_symmetry_cell_setting' value 'Monoclinic' changed to 'monoclinic'
according to /home/saulius/struct/CIF-dictionaries/cif_core.dic
dictionary named 'cif_core.dic' version 2.4.1 from 2010-06-29.

Automatic conversion script
Id: cif_fix_values 1715 2011-07-08 13:25:40Z adriana 
;
_cod_original_sg_symbol_Hall '-p 2ybc'
_cod_original_sg_symbol_H-M 'P 21/c'
_cod_database_code 7207346

loop_
_symmetry_equiv_pos_as_xyz
'x, y, z'
'-x, y+1/2, -z+1/2'
'-x, -y, -z'
'x, -y-1/2, z-1/2'

loop_
_atom_site_label
_atom_site_type_symbol
_atom_site_fract_x
_atom_site_fract_y
_atom_site_fract_z
_atom_site_U_iso_or_equiv
_atom_site_adp_type
_atom_site_occupancy
_atom_site_symmetry_multiplicity
_atom_site_calc_flag
_atom_site_refinement_flags
Tl1 Tl 0.74455(3) -0.073980(5) 0.595186(11) 0.01346(5) Uani 1 1 d .
Cl1 Cl 0.7042(2) 0.29279(4) 0.74748(9) 0.02281(18) Uani 1 1 d .
Cl2 Cl 1.21830(19) -0.00198(4) 0.83976(8) 0.01816(16) Uani 1 1 d .
O1 O 0.8237(6) 0.05170(11) 0.5860(2) 0.0150(4) Uani 1 1 d .
C1 C 0.8856(8) 0.09653(15) 0.6867(3) 0.0133(6) Uani 1 1 d .
C2 C 0.7809(7) 0.16401(15) 0.6694(3) 0.0150(6) Uani 1 1 d .
H2 H 0.6606 0.1780 0.5854 0.018 Uiso 1 1 calc R
C3 C 0.8526(8) 0.20993(15) 0.7744(3) 0.0161(6) Uani 1 1 d .
C4 C 1.0313(8) 0.19322(17) 0.8985(3) 0.0191(7) Uani 1 1 d .
H4 H 1.0763 0.2257 0.9691 0.023 Uiso 1 1 calc R
C5 C 1.1429(8) 0.12708(17) 0.9162(3) 0.0170(6) Uani 1 1 d .
H5 H 1.2707 0.1140 0.9993 0.020 Uiso 1 1 calc R
C6 C 1.0682(8) 0.08051(15) 0.8130(3) 0.0143(6) Uani 1 1 d .

loop_
_atom_site_aniso_label
_atom_site_aniso_U_11
_atom_site_aniso_U_22
_atom_site_aniso_U_33
_atom_site_aniso_U_23
_atom_site_aniso_U_13
_atom_site_aniso_U_12
Tl1 0.01431(8) 0.01109(8) 0.01477(8) 0.00192(4) 0.00002(5) -0.00088(4)
Cl1 0.0239(4) 0.0134(4) 0.0312(5) -0.0070(3) 0.0031(3) 0.0004(3)
Cl2 0.0187(4) 0.0190(4) 0.0162(4) 0.0010(3) -0.0017(3) 0.0034(3)
O1 0.0216(11) 0.0124(11) 0.0107(10) -0.0031(8) -0.0005(8) -0.0007(9)
C1 0.0125(14) 0.0124(14) 0.0154(15) -0.0015(12) 0.0030(11) -0.0032(11)
C2 0.0120(14) 0.0153(15) 0.0179(16) -0.0002(12) 0.0034(12) 0.0000(12)
C3 0.0150(15) 0.0106(15) 0.0235(16) -0.0027(12) 0.0062(12) -0.0002(11)
C4 0.0166(16) 0.0205(17) 0.0210(17) -0.0091(13) 0.0051(12) -0.0051(13)
C5 0.0174(15) 0.0215(17) 0.0116(15) -0.0027(12) -0.0024(11) -0.0038(13)
C6 0.0129(15) 0.0154(16) 0.0151(16) 0.0014(12) 0.0043(12) 0.0004(11)

loop_
_atom_type_symbol
_atom_type_description
_atom_type_scat_dispersion_real
_atom_type_scat_dispersion_imag
_atom_type_scat_source
C C 0.0033 0.0016 'International Tables Vol C Tables 4.2.6.8 and 6.1.1.4'
H H 0.0000 0.0000 'International Tables Vol C Tables 4.2.6.8 and 6.1.1.4'
O O 0.0106 0.0060 'International Tables Vol C Tables 4.2.6.8 and 6.1.1.4'
Cl Cl 0.1484 0.1585 'International Tables Vol C Tables 4.2.6.8 and 6.1.1.4'
Tl Tl -2.8358 9.6688 'International Tables Vol C Tables 4.2.6.8 and 6.1.1.4'

loop_
_geom_angle_atom_site_label_1
_geom_angle_atom_site_label_2
_geom_angle_atom_site_label_3
_geom_angle
_geom_angle_site_symmetry_1
_geom_angle_site_symmetry_3
O1 Tl1 O1 73.53(8) . 3_756
O1 Tl1 O1 84.89(7) . 3_656
O1 Tl1 O1 93.84(7) 3_756 3_656
C1 O1 Tl1 130.67(19) . .
C1 O1 Tl1 107.64(18) . 3_756
Tl1 O1 Tl1 106.47(8) . 3_756
C1 O1 Tl1 116.80(19) . 3_656
Tl1 O1 Tl1 95.11(7) . 3_656
Tl1 O1 Tl1 93.84(7) 3_756 3_656
O1 C1 C6 122.7(3) . .
O1 C1 C2 121.1(3) . .
C6 C1 C2 116.1(3) . .
C3 C2 C1 120.2(3) . .
C2 C3 C4 122.9(3) . .
C2 C3 Cl1 117.7(2) . .
C4 C3 Cl1 119.3(2) . .
C3 C4 C5 117.6(3) . .
C6 C5 C4 120.0(3) . .
C5 C6 C1 123.1(3) . .
C5 C6 Cl2 118.2(3) . .
C1 C6 Cl2 118.7(2) . .

loop_
_geom_bond_atom_site_label_1
_geom_bond_atom_site_label_2
_geom_bond_distance
_geom_bond_site_symmetry_2
Tl1 O1 2.521(2) .
Tl1 O1 2.577(2) 3_756
Tl1 O1 2.744(2) 3_656
Cl1 C3 1.758(3) .
Cl2 C6 1.753(3) .
O1 C1 1.333(4) .
O1 Tl1 2.577(2) 3_756
O1 Tl1 2.744(2) 3_656
C1 C6 1.404(4) .
C1 C2 1.408(4) .
C2 C3 1.382(4) .
C3 C4 1.383(5) .
C4 C5 1.391(5) .
C5 C6 1.380(4) .
